data_4102110
loop_
_publ_author_name
'Satoshi Takamizawa'
'Ei-ichi Nataka'
'Takamasa Akatsuka'
'Ryosuke Miyake'
'Yoshiki Kakizaki'
'Hirotoshi Takeuchi'
'Goro Maruta'
'Sadamu Takeda'

_publ_section_title
;
 Crystal Transformation and Host Molecular Motions in CO2 Adsorption
 Process of a Metal Benzoate Pyrazine (MII= Rh, Cu)
;
_journal_name_full 'Journal of the American Chemical Society'
_journal_page_first 3783
_journal_page_last 3792
_journal_paper_doi 10.1021/ja9091598
_journal_volume 132
_journal_year 2010
_chemical_formula_sum 'C33 H26 Cu2 N2 O8'
_chemical_formula_weight 705.66
_chemical_name_systematic
; 
 ? 
;
_space_group_IT_number 2
_symmetry_cell_setting triclinic
_symmetry_space_group_name_Hall '-P 1'
_symmetry_space_group_name_H-M 'P -1'
_atom_sites_solution_hydrogens geom
_atom_sites_solution_primary direct
_atom_sites_solution_secondary difmap
_audit_creation_method SHELXL-97
_cell_angle_alpha 80.728(8)
_cell_angle_beta 82.581(8)
_cell_angle_gamma 86.601(8)
_cell_formula_units_Z 2
_cell_length_a 10.213(4)
_cell_length_b 10.386(4)
_cell_length_c 15.673(6)
_cell_measurement_temperature 90
_cell_volume 1625.8(11)
_computing_cell_refinement 'Bruker SMART'
_computing_data_collection 'Bruker SMART'
_computing_data_reduction 'Bruker SAINT'
_computing_molecular_graphics 'Bruker SHELXTL'
_computing_publication_material 'Bruker SHELXTL'
_computing_structure_refinement 'SHELXL-97 (Sheldrick, 1997)'
_computing_structure_solution 'SHELXS-97 (Sheldrick, 1990)'
_diffrn_ambient_temperature 90
_diffrn_detector_area_resol_mean 8.366
_diffrn_measured_fraction_theta_full 0.983
_diffrn_measured_fraction_theta_max 0.983
_diffrn_measurement_device_type 'CCD area detector'
_diffrn_measurement_method 'phi and omega scans'
_diffrn_radiation_monochromator graphite
_diffrn_radiation_source 'fine-focus sealed tube'
_diffrn_radiation_type MoK\a
_diffrn_radiation_wavelength 0.71073
_diffrn_reflns_av_R_equivalents 0.0491
_diffrn_reflns_av_sigmaI/netI 0.1183
_diffrn_reflns_limit_h_max 12
_diffrn_reflns_limit_h_min -12
_diffrn_reflns_limit_k_max 12
_diffrn_reflns_limit_k_min -12
_diffrn_reflns_limit_l_max 13
_diffrn_reflns_limit_l_min -18
_diffrn_reflns_number 8629
_diffrn_reflns_theta_full 25.03
_diffrn_reflns_theta_max 25.03
_diffrn_reflns_theta_min 1.33
_exptl_absorpt_coefficient_mu 1.360
_exptl_absorpt_correction_T_max 0.9476
_exptl_absorpt_correction_T_min 0.7541
_exptl_absorpt_correction_type empirical
_exptl_absorpt_process_details
;
SADABS; sheldrick, 1996
;
_exptl_crystal_colour blue
_exptl_crystal_density_diffrn 1.442
_exptl_crystal_density_method 'not measured'
_exptl_crystal_description plate
_exptl_crystal_F_000 718
_exptl_crystal_size_max 0.22
_exptl_crystal_size_mid 0.08
_exptl_crystal_size_min 0.04
_refine_diff_density_max 1.695
_refine_diff_density_min -0.894
_refine_diff_density_rms 0.158
_refine_ls_extinction_method none
_refine_ls_goodness_of_fit_ref 1.091
_refine_ls_hydrogen_treatment constr
_refine_ls_matrix_type full
_refine_ls_number_parameters 418
_refine_ls_number_reflns 5653
_refine_ls_number_restraints 540
_refine_ls_restrained_S_all 1.074
_refine_ls_R_factor_all 0.1368
_refine_ls_R_factor_gt 0.0929
_refine_ls_shift/su_max 0.000
_refine_ls_shift/su_mean 0.000
_refine_ls_structure_factor_coef Fsqd
_refine_ls_weighting_details 'calc w=1/[\s^2^(Fo^2^)+(0.0893P)^2^+9.2446P] where P=(Fo^2^+2Fc^2^)/3'
_refine_ls_weighting_scheme calc
_refine_ls_wR_factor_gt 0.2019
_refine_ls_wR_factor_ref 0.2351
_reflns_number_gt 3812
_reflns_number_total 5653
_reflns_threshold_expression >2sigma(I)
_cod_data_source_file ja9091598_si_001_11.cif
_cod_data_source_block 304011_2b_90K
_cod_database_code 4102110

loop_
_symmetry_equiv_pos_as_xyz
'x, y, z'
'-x, -y, -z'

loop_
_atom_site_label
_atom_site_type_symbol
_atom_site_fract_x
_atom_site_fract_y
_atom_site_fract_z
_atom_site_U_iso_or_equiv
_atom_site_adp_type
_atom_site_occupancy
_atom_site_symmetry_multiplicity
_atom_site_calc_flag
_atom_site_refinement_flags
_atom_site_disorder_assembly
_atom_site_disorder_group
C1 C 0.5950(9) 0.2970(9) 0.4401(6) 0.0278(11) Uani 1 1 d U . .
C2 C 0.6525(9) 0.1797(9) 0.4053(6) 0.0271(12) Uani 1 1 d U . .
C3 C 0.6585(9) 0.0578(9) 0.4562(6) 0.0289(13) Uani 1 1 d U . .
H3 H 0.6187 0.0476 0.5150 0.035 Uiso 1 1 calc R . .
C4 C 0.7200(9) -0.0479(9) 0.4244(6) 0.0302(14) Uani 1 1 d U . .
H4 H 0.7223 -0.1304 0.4606 0.036 Uiso 1 1 calc R . .
C5 C 0.7790(10) -0.0341(10) 0.3392(6) 0.0327(14) Uani 1 1 d U . .
H5 H 0.8248 -0.1067 0.3174 0.039 Uiso 1 1 calc R . .
C6 C 0.7716(10) 0.0842(9) 0.2857(7) 0.0333(14) Uani 1 1 d U . .
H6 H 0.8095 0.0926 0.2265 0.040 Uiso 1 1 calc R . .
C7 C 0.7085(9) 0.1912(9) 0.3182(6) 0.0305(14) Uani 1 1 d U . .
H7 H 0.7034 0.2728 0.2812 0.037 Uiso 1 1 calc R . .
C8 C 0.2953(10) 0.4726(10) 0.4318(7) 0.0385(13) Uani 1 1 d U . .
C9 C 0.1840(11) 0.4427(11) 0.3850(8) 0.0458(14) Uani 1 1 d U . .
C10 C 0.1945(12) 0.4782(12) 0.2963(8) 0.0507(16) Uani 1 1 d U . .
H10 H 0.2667 0.5272 0.2664 0.061 Uiso 1 1 calc R . .
C11 C 0.0971(12) 0.4412(12) 0.2503(9) 0.0560(17) Uani 1 1 d U . .
H11 H 0.1029 0.4659 0.1889 0.067 Uiso 1 1 calc R . .
C12 C -0.0036(13) 0.3713(13) 0.2930(9) 0.0589(17) Uani 1 1 d U . .
H12 H -0.0664 0.3431 0.2610 0.071 Uiso 1 1 calc R . .
C13 C -0.0188(13) 0.3388(12) 0.3832(9) 0.0577(17) Uani 1 1 d U . .
H13 H -0.0943 0.2949 0.4132 0.069 Uiso 1 1 calc R . .
C14 C 0.0810(12) 0.3729(12) 0.4290(9) 0.0531(16) Uani 1 1 d U . .
H14 H 0.0763 0.3472 0.4903 0.064 Uiso 1 1 calc R . .
C15 C -0.1251(9) -0.0414(9) 0.8788(6) 0.0288(11) Uani 1 1 d U . .
C16 C -0.1962(10) -0.0706(10) 0.8070(7) 0.0335(12) Uani 1 1 d U . .
C17 C -0.1393(11) -0.0360(11) 0.7223(7) 0.0412(15) Uani 1 1 d U . .
H17 H -0.0594 0.0096 0.7113 0.049 Uiso 1 1 calc R . .
C18 C -0.1971(11) -0.0670(11) 0.6519(8) 0.0445(15) Uani 1 1 d U . .
H18 H -0.1584 -0.0412 0.5936 0.053 Uiso 1 1 calc R . .
C19 C -0.3132(11) -0.1368(11) 0.6699(7) 0.0427(15) Uani 1 1 d U . .
H19 H -0.3556 -0.1571 0.6235 0.051 Uiso 1 1 calc R . .
C20 C -0.3650(10) -0.1755(10) 0.7540(7) 0.0369(15) Uani 1 1 d U . .
H20 H -0.4458 -0.2195 0.7662 0.044 Uiso 1 1 calc R . .
C21 C -0.3002(10) -0.1508(10) 0.8220(7) 0.0338(14) Uani 1 1 d U . .
H21 H -0.3288 -0.1905 0.8798 0.041 Uiso 1 1 calc R . .
C22 C 0.1407(8) -0.2050(8) 0.9795(6) 0.0228(11) Uani 1 1 d U . .
C23 C 0.2200(9) -0.3268(9) 0.9643(6) 0.0260(12) Uani 1 1 d U . .
C24 C 0.1697(9) -0.4470(9) 0.9976(6) 0.0295(13) Uani 1 1 d U . .
H24 H 0.0862 -0.4519 1.0323 0.035 Uiso 1 1 calc R . .
C25 C 0.2389(10) -0.5613(10) 0.9813(7) 0.0332(14) Uani 1 1 d U . .
H25 H 0.2022 -0.6437 1.0032 0.040 Uiso 1 1 calc R . .
C26 C 0.3595(10) -0.5537(10) 0.9338(7) 0.0349(14) Uani 1 1 d U . .
H26 H 0.4087 -0.6314 0.9234 0.042 Uiso 1 1 calc R . .
C27 C 0.4116(10) -0.4335(9) 0.9002(7) 0.0353(14) Uani 1 1 d U . .
H27 H 0.4955 -0.4294 0.8660 0.042 Uiso 1 1 calc R . .
C28 C 0.3440(9) -0.3210(9) 0.9157(6) 0.0309(13) Uani 1 1 d U . .
H28 H 0.3813 -0.2389 0.8934 0.037 Uiso 1 1 calc R . .
C29 C 0.2296(8) 0.3530(8) 0.7197(5) 0.0197(12) Uani 1 1 d U . .
H29 H 0.1865 0.4214 0.6845 0.024 Uiso 1 1 calc R . .
C30 C 0.1594(8) 0.2890(8) 0.7926(5) 0.0185(12) Uani 1 1 d U . .
H30 H 0.0698 0.3154 0.8073 0.022 Uiso 1 1 calc R . .
C31 C 0.3411(8) 0.1597(8) 0.8220(6) 0.0206(12) Uani 1 1 d U . .
C32 C 0.4124(8) 0.2253(8) 0.7482(6) 0.0213(12) Uani 1 1 d U . .
C33A C 0.423(2) 0.076(2) 0.8787(17) 0.024(3) Uani 0.343(14) 1 d PU . .
H33A H 0.4044 0.0973 0.9378 0.036 Uiso 0.343(14) 1 calc PR . .
H33B H 0.5162 0.0892 0.8571 0.036 Uiso 0.343(14) 1 calc PR . .
H33C H 0.4031 -0.0155 0.8794 0.036 Uiso 0.343(14) 1 calc PR . .
C33B C 0.5548(13) 0.1786(13) 0.7280(9) 0.026(3) Uani 0.657(14) 1 d PU . .
H33D H 0.5640 0.1368 0.6756 0.039 Uiso 0.657(14) 1 calc PR . .
H33E H 0.5802 0.1154 0.7772 0.039 Uiso 0.657(14) 1 calc PR . .
H33F H 0.6122 0.2532 0.7181 0.039 Uiso 0.657(14) 1 calc PR . .
Cu1 Cu 0.45071(10) 0.42627(10) 0.57125(7) 0.0215(3) Uani 1 1 d U . .
Cu2 Cu 0.08398(10) 0.07024(9) 0.94418(6) 0.0150(3) Uani 1 1 d U . .
N1 N 0.3591(7) 0.3225(7) 0.6956(5) 0.0207(11) Uani 1 1 d U . .
N2 N 0.2137(6) 0.1895(6) 0.8441(4) 0.0173(11) Uani 1 1 d U . .
O1 O 0.5323(6) 0.2803(6) 0.5160(4) 0.0313(13) Uani 1 1 d U . .
O2 O 0.6154(6) 0.4067(6) 0.3941(4) 0.0271(12) Uani 1 1 d U . .
O3 O 0.3800(7) 0.5465(7) 0.3904(5) 0.0392(14) Uani 1 1 d U . .
O4 O 0.2937(6) 0.4206(7) 0.5110(4) 0.0355(13) Uani 1 1 d U . .
O5 O -0.0247(6) 0.0275(6) 0.8601(4) 0.0296(12) Uani 1 1 d U . .
O6 O -0.1717(6) -0.0918(6) 0.9549(4) 0.0265(12) Uani 1 1 d U . .
O7 O 0.0385(6) -0.2175(6) 1.0319(4) 0.0262(12) Uani 1 1 d U . .
O8 O 0.1824(6) -0.0981(5) 0.9391(4) 0.0225(11) Uani 1 1 d U . .

loop_
_atom_site_aniso_label
_atom_site_aniso_U_11
_atom_site_aniso_U_22
_atom_site_aniso_U_33
_atom_site_aniso_U_23
_atom_site_aniso_U_13
_atom_site_aniso_U_12
C1 0.0312(18) 0.0266(18) 0.0242(18) -0.0015(16) -0.0007(16) -0.0011(16)
C2 0.0287(18) 0.0271(18) 0.0250(18) -0.0035(16) -0.0018(16) -0.0015(16)
C3 0.030(2) 0.029(2) 0.027(2) -0.0038(18) -0.0022(18) -0.0008(18)
C4 0.033(2) 0.030(2) 0.029(2) -0.0050(18) -0.0037(18) -0.0012(18)
C5 0.036(2) 0.032(2) 0.031(2) -0.0075(18) -0.0025(18) -0.0018(18)
C6 0.036(2) 0.033(2) 0.030(2) -0.0068(18) -0.0005(18) -0.0017(18)
C7 0.033(2) 0.031(2) 0.028(2) -0.0052(18) -0.0016(18) -0.0027(18)
C8 0.0368(19) 0.0391(19) 0.0386(19) -0.0030(16) -0.0047(16) -0.0022(16)
C9 0.0457(19) 0.045(2) 0.047(2) -0.0067(17) -0.0082(17) -0.0019(17)
C10 0.051(2) 0.051(2) 0.051(2) -0.0085(19) -0.0090(19) -0.0003(19)
C11 0.056(2) 0.056(2) 0.056(2) -0.0095(19) -0.0099(19) 0.0002(19)
C12 0.059(2) 0.058(2) 0.060(2) -0.0094(19) -0.0113(19) -0.0019(19)
C13 0.057(2) 0.057(2) 0.060(2) -0.0073(19) -0.0100(19) -0.0038(19)
C14 0.053(2) 0.052(2) 0.055(2) -0.0060(19) -0.0094(19) -0.0040(19)
C15 0.0300(18) 0.0295(18) 0.0261(18) -0.0031(16) -0.0016(16) -0.0029(16)
C16 0.0339(18) 0.0343(18) 0.0316(18) -0.0036(16) -0.0024(16) -0.0021(16)
C17 0.041(2) 0.043(2) 0.039(2) -0.0037(18) -0.0042(18) -0.0025(18)
C18 0.045(2) 0.047(2) 0.042(2) -0.0046(19) -0.0050(19) -0.0029(19)
C19 0.043(2) 0.044(2) 0.041(2) -0.0041(19) -0.0060(19) -0.0033(19)
C20 0.037(2) 0.038(2) 0.036(2) -0.0046(18) -0.0043(18) -0.0010(18)
C21 0.035(2) 0.034(2) 0.032(2) -0.0048(18) -0.0031(18) -0.0027(18)
C22 0.0237(17) 0.0222(17) 0.0211(17) -0.0032(15) 0.0025(15) -0.0006(16)
C23 0.0269(18) 0.0248(18) 0.0257(18) -0.0040(16) -0.0006(16) -0.0008(16)
C24 0.030(2) 0.028(2) 0.030(2) -0.0039(18) -0.0015(18) 0.0000(17)
C25 0.034(2) 0.031(2) 0.034(2) -0.0045(18) -0.0030(18) -0.0006(18)
C26 0.035(2) 0.033(2) 0.035(2) -0.0053(18) -0.0019(18) 0.0008(18)
C27 0.035(2) 0.033(2) 0.035(2) -0.0043(18) -0.0003(18) 0.0010(18)
C28 0.032(2) 0.029(2) 0.031(2) -0.0038(18) -0.0006(18) -0.0012(18)
C29 0.0210(19) 0.0193(19) 0.0173(19) -0.0006(17) 0.0004(17) -0.0001(17)
C30 0.0191(19) 0.0171(19) 0.0182(19) -0.0015(17) 0.0005(17) 0.0006(17)
C31 0.0212(19) 0.0201(19) 0.0194(19) -0.0019(16) 0.0001(17) -0.0004(16)
C32 0.0216(19) 0.0214(19) 0.0200(19) -0.0027(16) 0.0001(17) -0.0008(16)
C33A 0.025(4) 0.022(4) 0.024(4) -0.002(3) -0.002(3) -0.002(3)
C33B 0.026(3) 0.026(3) 0.025(3) -0.001(2) -0.001(2) 0.001(2)
Cu1 0.0234(6) 0.0223(6) 0.0135(6) 0.0073(4) 0.0067(4) -0.0031(4)
Cu2 0.0216(6) 0.0121(5) 0.0081(5) 0.0030(4) 0.0060(4) -0.0034(4)
N1 0.0216(19) 0.0206(18) 0.0188(19) -0.0019(16) 0.0004(16) -0.0020(16)
N2 0.0186(18) 0.0159(18) 0.0164(18) -0.0013(16) 0.0002(16) 0.0001(16)
O1 0.035(2) 0.028(2) 0.027(2) -0.0003(18) 0.0023(18) 0.0030(18)
O2 0.032(2) 0.025(2) 0.022(2) -0.0017(17) 0.0011(18) -0.0020(18)
O3 0.036(2) 0.043(2) 0.037(2) 0.0009(19) -0.0046(19) -0.0040(19)
O4 0.033(2) 0.038(2) 0.035(2) -0.0023(19) -0.0040(19) -0.0035(18)
O5 0.031(2) 0.033(2) 0.025(2) -0.0018(18) -0.0018(18) -0.0058(18)
O6 0.029(2) 0.027(2) 0.023(2) -0.0027(17) 0.0012(18) -0.0064(17)
O7 0.026(2) 0.024(2) 0.026(2) -0.0008(17) 0.0056(17) 0.0002(17)
O8 0.027(2) 0.0194(19) 0.0195(19) -0.0022(17) 0.0027(17) -0.0001(17)

loop_
_atom_type_symbol
_atom_type_description
_atom_type_scat_dispersion_real
_atom_type_scat_dispersion_imag
_atom_type_scat_source
C C 0.0033 0.0016 'International Tables Vol C Tables 4.2.6.8 and 6.1.1.4'
H H 0.0000 0.0000 'International Tables Vol C Tables 4.2.6.8 and 6.1.1.4'
N N 0.0061 0.0033 'International Tables Vol C Tables 4.2.6.8 and 6.1.1.4'
O O 0.0106 0.0060 'International Tables Vol C Tables 4.2.6.8 and 6.1.1.4'
Cu Cu 0.3201 1.2651 'International Tables Vol C Tables 4.2.6.8 and 6.1.1.4'

loop_
_geom_angle_atom_site_label_1
_geom_angle_atom_site_label_2
_geom_angle_atom_site_label_3
_geom_angle
_geom_angle_site_symmetry_1
_geom_angle_site_symmetry_3
_geom_angle_publ_flag
O2 C1 O1 124.5(8) . . ?
O2 C1 C2 118.1(8) . . ?
O1 C1 C2 117.3(8) . . ?
C3 C2 C7 117.9(9) . . ?
C3 C2 C1 122.7(8) . . ?
C7 C2 C1 119.4(8) . . ?
C4 C3 C2 121.9(9) . . ?
C3 C4 C5 119.7(9) . . ?
C6 C5 C4 120.2(9) . . ?
C5 C6 C7 119.9(9) . . ?
C6 C7 C2 120.4(9) . . ?
O3 C8 O4 125.6(10) . . ?
O3 C8 C9 117.5(10) . . ?
O4 C8 C9 117.0(9) . . ?
C14 C9 C10 121.2(12) . . ?
C14 C9 C8 120.4(11) . . ?
C10 C9 C8 118.3(10) . . ?
C9 C10 C11 119.3(12) . . ?
C12 C11 C10 119.9(13) . . ?
C11 C12 C13 121.7(13) . . ?
C12 C13 C14 118.2(12) . . ?
C9 C14 C13 119.7(12) . . ?
O5 C15 O6 125.4(9) . . ?
O5 C15 C16 119.2(8) . . ?
O6 C15 C16 115.5(8) . . ?
C21 C16 C17 118.3(10) . . ?
C21 C16 C15 122.2(9) . . ?
C17 C16 C15 118.3(9) . . ?
C16 C17 C18 121.2(10) . . ?
C19 C18 C17 118.3(11) . . ?
C20 C19 C18 119.8(11) . . ?
C19 C20 C21 120.3(10) . . ?
C16 C21 C20 121.0(10) . . ?
O7 C22 O8 124.8(8) . . ?
O7 C22 C23 117.2(8) . . ?
O8 C22 C23 118.0(7) . . ?
C24 C23 C28 118.9(9) . . ?
C24 C23 C22 120.0(8) . . ?
C28 C23 C22 121.1(8) . . ?
C23 C24 C25 121.1(9) . . ?
C26 C25 C24 119.1(9) . . ?
C25 C26 C27 120.4(10) . . ?
C28 C27 C26 120.8(9) . . ?
C27 C28 C23 119.7(9) . . ?
N1 C29 C30 122.4(8) . . ?
N2 C30 C29 121.7(8) . . ?
N2 C31 C32 121.6(8) . . ?
N2 C31 C33A 124.1(12) . . ?
C32 C31 C33A 113.4(12) . . ?
N1 C32 C31 122.4(8) . . ?
N1 C32 C33B 121.0(8) . . ?
C31 C32 C33B 116.6(9) . . ?
O3 Cu1 O2 88.8(3) 2_666 2_666 ?
O3 Cu1 O1 89.5(3) 2_666 . ?
O2 Cu1 O1 168.8(3) 2_666 . ?
O3 Cu1 O4 168.6(3) 2_666 . ?
O2 Cu1 O4 89.9(3) 2_666 . ?
O1 Cu1 O4 89.5(3) . . ?
O3 Cu1 N1 97.1(3) 2_666 . ?
O2 Cu1 N1 90.2(3) 2_666 . ?
O1 Cu1 N1 101.0(3) . . ?
O4 Cu1 N1 94.2(3) . . ?
O3 Cu1 Cu1 82.9(2) 2_666 2_666 ?
O2 Cu1 Cu1 83.49(18) 2_666 2_666 ?
O1 Cu1 Cu1 85.34(19) . 2_666 ?
O4 Cu1 Cu1 85.7(2) . 2_666 ?
N1 Cu1 Cu1 173.71(19) . 2_666 ?
O5 Cu2 O6 169.2(3) . 2_557 ?
O5 Cu2 O7 90.7(3) . 2_557 ?
O6 Cu2 O7 88.9(3) 2_557 2_557 ?
O5 Cu2 O8 88.9(3) . . ?
O6 Cu2 O8 89.3(3) 2_557 . ?
O7 Cu2 O8 168.2(2) 2_557 . ?
O5 Cu2 N2 93.0(3) . . ?
O6 Cu2 N2 97.8(3) 2_557 . ?
O7 Cu2 N2 94.2(2) 2_557 . ?
O8 Cu2 N2 97.5(2) . . ?
O5 Cu2 Cu2 83.09(19) . 2_557 ?
O6 Cu2 Cu2 86.11(18) 2_557 2_557 ?
O7 Cu2 Cu2 84.42(18) 2_557 2_557 ?
O8 Cu2 Cu2 83.87(17) . 2_557 ?
N2 Cu2 Cu2 175.81(19) . 2_557 ?
C32 N1 C29 115.2(7) . . ?
C32 N1 Cu1 127.6(6) . . ?
C29 N1 Cu1 117.0(5) . . ?
C31 N2 C30 116.5(7) . . ?
C31 N2 Cu2 124.2(5) . . ?
C30 N2 Cu2 118.5(5) . . ?
C1 O1 Cu1 122.2(6) . . ?
C1 O2 Cu1 124.5(6) . 2_666 ?
C8 O3 Cu1 124.9(7) . 2_666 ?
C8 O4 Cu1 119.9(7) . . ?
C15 O5 Cu2 125.0(6) . . ?
C15 O6 Cu2 120.4(6) . 2_557 ?
C22 O7 Cu2 123.3(6) . 2_557 ?
C22 O8 Cu2 123.5(5) . . ?

loop_
_geom_bond_atom_site_label_1
_geom_bond_atom_site_label_2
_geom_bond_distance
_geom_bond_site_symmetry_2
_geom_bond_publ_flag
C1 O2 1.260(11) . ?
C1 O1 1.267(11) . ?
C1 C2 1.474(13) . ?
C2 C3 1.387(13) . ?
C2 C7 1.398(13) . ?
C3 C4 1.365(13) . ?
C4 C5 1.381(13) . ?
C5 C6 1.376(13) . ?
C6 C7 1.387(13) . ?
C8 O3 1.238(12) . ?
C8 O4 1.269(12) . ?
C8 C9 1.503(15) . ?
C9 C14 1.359(16) . ?
C9 C10 1.372(16) . ?
C10 C11 1.406(17) . ?
C11 C12 1.338(17) . ?
C12 C13 1.390(18) . ?
C13 C14 1.412(17) . ?
C15 O5 1.262(11) . ?
C15 O6 1.266(11) . ?
C15 C16 1.495(14) . ?
C16 C21 1.361(13) . ?
C16 C17 1.379(14) . ?
C17 C18 1.404(15) . ?
C18 C19 1.401(15) . ?
C19 C20 1.361(14) . ?
C20 C21 1.390(14) . ?
C22 O7 1.241(10) . ?
C22 O8 1.255(10) . ?
C22 C23 1.496(12) . ?
C23 C24 1.376(13) . ?
C23 C28 1.389(12) . ?
C24 C25 1.388(13) . ?
C25 C26 1.354(13) . ?
C26 C27 1.383(14) . ?
C27 C28 1.362(13) . ?
C29 N1 1.361(10) . ?
C29 C30 1.364(11) . ?
C30 N2 1.344(10) . ?
C31 N2 1.333(10) . ?
C31 C32 1.387(12) . ?
C31 C33A 1.45(3) . ?
C32 N1 1.333(11) . ?
C32 C33B 1.516(14) . ?
Cu1 O3 1.952(7) 2_666 ?
Cu1 O2 1.957(6) 2_666 ?
Cu1 O1 1.957(6) . ?
Cu1 O4 1.972(7) . ?
Cu1 N1 2.193(7) . ?
Cu1 Cu1 2.617(2) 2_666 ?
Cu2 O5 1.946(6) . ?
Cu2 O6 1.965(6) 2_557 ?
Cu2 O7 1.970(6) 2_557 ?
Cu2 O8 1.972(6) . ?
Cu2 N2 2.187(7) . ?
Cu2 Cu2 2.6138(19) 2_557 ?
O2 Cu1 1.957(6) 2_666 ?
O3 Cu1 1.952(7) 2_666 ?
O6 Cu2 1.965(6) 2_557 ?
O7 Cu2 1.970(6) 2_557 ?

loop_
_geom_torsion_atom_site_label_1
_geom_torsion_atom_site_label_2
_geom_torsion_atom_site_label_3
_geom_torsion_atom_site_label_4
_geom_torsion
_geom_torsion_site_symmetry_1
_geom_torsion_site_symmetry_2
_geom_torsion_site_symmetry_3
_geom_torsion_site_symmetry_4
_geom_torsion_publ_flag
O2 C1 C2 C3 167.1(9) . . . . ?
O1 C1 C2 C3 -10.5(14) . . . . ?
O2 C1 C2 C7 -10.2(13) . . . . ?
O1 C1 C2 C7 172.2(9) . . . . ?
C7 C2 C3 C4 1.9(14) . . . . ?
C1 C2 C3 C4 -175.5(9) . . . . ?
C2 C3 C4 C5 0.4(15) . . . . ?
C3 C4 C5 C6 -2.4(15) . . . . ?
C4 C5 C6 C7 2.2(15) . . . . ?
C5 C6 C7 C2 0.1(14) . . . . ?
C3 C2 C7 C6 -2.1(14) . . . . ?
C1 C2 C7 C6 175.4(9) . . . . ?
O3 C8 C9 C14 -173.5(11) . . . . ?
O4 C8 C9 C14 6.0(16) . . . . ?
O3 C8 C9 C10 11.7(16) . . . . ?
O4 C8 C9 C10 -168.8(10) . . . . ?
C14 C9 C10 C11 -0.2(18) . . . . ?
C8 C9 C10 C11 174.5(10) . . . . ?
C9 C10 C11 C12 -0.5(18) . . . . ?
C10 C11 C12 C13 3.1(19) . . . . ?
C11 C12 C13 C14 -5(2) . . . . ?
C10 C9 C14 C13 -1.6(18) . . . . ?
C8 C9 C14 C13 -176.2(10) . . . . ?
C12 C13 C14 C9 4.0(18) . . . . ?
O5 C15 C16 C21 175.9(9) . . . . ?
O6 C15 C16 C21 -2.9(14) . . . . ?
O5 C15 C16 C17 8.6(14) . . . . ?
O6 C15 C16 C17 -170.1(9) . . . . ?
C21 C16 C17 C18 8.7(16) . . . . ?
C15 C16 C17 C18 176.5(9) . . . . ?
C16 C17 C18 C19 -1.4(16) . . . . ?
C17 C18 C19 C20 -1.6(16) . . . . ?
C18 C19 C20 C21 -2.8(16) . . . . ?
C17 C16 C21 C20 -13.2(15) . . . . ?
C15 C16 C21 C20 179.6(9) . . . . ?
C19 C20 C21 C16 10.4(16) . . . . ?
O7 C22 C23 C24 9.4(13) . . . . ?
O8 C22 C23 C24 -171.2(9) . . . . ?
O7 C22 C23 C28 -171.6(9) . . . . ?
O8 C22 C23 C28 7.8(13) . . . . ?
C28 C23 C24 C25 -1.8(15) . . . . ?
C22 C23 C24 C25 177.2(9) . . . . ?
C23 C24 C25 C26 1.8(15) . . . . ?
C24 C25 C26 C27 -1.5(16) . . . . ?
C25 C26 C27 C28 1.3(16) . . . . ?
C26 C27 C28 C23 -1.3(15) . . . . ?
C24 C23 C28 C27 1.5(15) . . . . ?
C22 C23 C28 C27 -177.5(9) . . . . ?
N1 C29 C30 N2 -1.4(13) . . . . ?
N2 C31 C32 N1 0.8(14) . . . . ?
C33A C31 C32 N1 -168.6(13) . . . . ?
N2 C31 C32 C33B -177.5(9) . . . . ?
C33A C31 C32 C33B 13.1(17) . . . . ?
C31 C32 N1 C29 0.2(13) . . . . ?
C33B C32 N1 C29 178.4(9) . . . . ?
C31 C32 N1 Cu1 -174.5(6) . . . . ?
C33B C32 N1 Cu1 3.7(13) . . . . ?
C30 C29 N1 C32 0.2(12) . . . . ?
C30 C29 N1 Cu1 175.4(6) . . . . ?
O3 Cu1 N1 C32 -46.1(8) 2_666 . . . ?
O2 Cu1 N1 C32 -135.0(7) 2_666 . . . ?
O1 Cu1 N1 C32 44.8(8) . . . . ?
O4 Cu1 N1 C32 135.1(7) . . . . ?
Cu1 Cu1 N1 C32 -135.8(16) 2_666 . . . ?
O3 Cu1 N1 C29 139.3(6) 2_666 . . . ?
O2 Cu1 N1 C29 50.4(6) 2_666 . . . ?
O1 Cu1 N1 C29 -129.8(6) . . . . ?
O4 Cu1 N1 C29 -39.5(6) . . . . ?
Cu1 Cu1 N1 C29 50(2) 2_666 . . . ?
C32 C31 N2 C30 -2.0(12) . . . . ?
C33A C31 N2 C30 166.3(14) . . . . ?
C32 C31 N2 Cu2 168.2(6) . . . . ?
C33A C31 N2 Cu2 -23.5(17) . . . . ?
C29 C30 N2 C31 2.3(12) . . . . ?
C29 C30 N2 Cu2 -168.5(6) . . . . ?
O5 Cu2 N2 C31 -113.9(7) . . . . ?
O6 Cu2 N2 C31 65.7(7) 2_557 . . . ?
O7 Cu2 N2 C31 155.2(7) 2_557 . . . ?
O8 Cu2 N2 C31 -24.6(7) . . . . ?
Cu2 Cu2 N2 C31 -134(2) 2_557 . . . ?
O5 Cu2 N2 C30 56.1(6) . . . . ?
O6 Cu2 N2 C30 -124.3(6) 2_557 . . . ?
O7 Cu2 N2 C30 -34.8(6) 2_557 . . . ?
O8 Cu2 N2 C30 145.4(6) . . . . ?
Cu2 Cu2 N2 C30 36(3) 2_557 . . . ?
O2 C1 O1 Cu1 2.5(13) . . . . ?
C2 C1 O1 Cu1 179.9(6) . . . . ?
O3 Cu1 O1 C1 -84.3(7) 2_666 . . . ?
O2 Cu1 O1 C1 -2.9(19) 2_666 . . . ?
O4 Cu1 O1 C1 84.3(7) . . . . ?
N1 Cu1 O1 C1 178.5(7) . . . . ?
Cu1 Cu1 O1 C1 -1.4(7) 2_666 . . . ?
O1 C1 O2 Cu1 -2.2(13) . . . 2_666 ?
C2 C1 O2 Cu1 -179.5(6) . . . 2_666 ?
O4 C8 O3 Cu1 12.7(15) . . . 2_666 ?
C9 C8 O3 Cu1 -167.8(7) . . . 2_666 ?
O3 C8 O4 Cu1 -12.1(15) . . . . ?
C9 C8 O4 Cu1 168.5(7) . . . . ?
O3 Cu1 O4 C8 5.3(19) 2_666 . . . ?
O2 Cu1 O4 C8 88.9(8) 2_666 . . . ?
O1 Cu1 O4 C8 -79.9(8) . . . . ?
N1 Cu1 O4 C8 179.1(8) . . . . ?
Cu1 Cu1 O4 C8 5.4(7) 2_666 . . . ?
O6 C15 O5 Cu2 1.0(14) . . . . ?
C16 C15 O5 Cu2 -177.6(6) . . . . ?
O6 Cu2 O5 C15 3.6(18) 2_557 . . . ?
O7 Cu2 O5 C15 -84.2(7) 2_557 . . . ?
O8 Cu2 O5 C15 84.1(7) . . . . ?
N2 Cu2 O5 C15 -178.5(7) . . . . ?
Cu2 Cu2 O5 C15 0.1(7) 2_557 . . . ?
O5 C15 O6 Cu2 -1.9(13) . . . 2_557 ?
C16 C15 O6 Cu2 176.8(6) . . . 2_557 ?
O8 C22 O7 Cu2 3.9(13) . . . 2_557 ?
C23 C22 O7 Cu2 -176.6(6) . . . 2_557 ?
O7 C22 O8 Cu2 -5.4(13) . . . . ?
C23 C22 O8 Cu2 175.2(6) . . . . ?
O5 Cu2 O8 C22 -79.7(7) . . . . ?
O6 Cu2 O8 C22 89.6(7) 2_557 . . . ?
O7 Cu2 O8 C22 8.6(17) 2_557 . . . ?
N2 Cu2 O8 C22 -172.6(7) . . . . ?
Cu2 Cu2 O8 C22 3.4(7) 2_557 . . . ?
